data_1568409
loop_
_publ_author_name
'Pr\"ohm, Patrick'
'Berg, Willi'
'Rupf, Susanne Margot'
'M\"uller, Carsten'
'Riedel, Sebastian'

_publ_section_title
;
 On pyridine chloronium cations
;
_journal_issue 9
_journal_name_full 'Chemical Science'
_journal_page_first 2325
_journal_page_last 2329
_journal_paper_doi 10.1039/D2SC06757A
_journal_volume 14
_journal_year 2023
_chemical_formula_moiety '0.5(C14 H18 Cl2 N2), Cl3, 0.5(C14 H18 N2)'
_chemical_formula_sum 'C14 H18 Cl4 N2'
_chemical_formula_weight 356.10
_space_group_crystal_system monoclinic
_space_group_IT_number 11
_space_group_name_Hall '-P 2yb'
_space_group_name_H-M_alt 'P 1 21/m 1'
_atom_sites_solution_hydrogens geom
_atom_sites_solution_primary dual
_audit_creation_date 2022-02-03
_audit_creation_method
;
Olex2 1.3
(compiled Nov 21 2019 18:26:39 for OlexSys, GUI svn.r6003)
;
_audit_update_record
;
2022-11-30 deposited with the CCDC.	2023-02-06 downloaded from the CCDC.
;
_cell_angle_alpha 90
_cell_angle_beta 104.077(5)
_cell_angle_gamma 90
_cell_formula_units_Z 2
_cell_length_a 8.3507(10)
_cell_length_b 6.7026(6)
_cell_length_c 15.1667(17)
_cell_measurement_reflns_used 4471
_cell_measurement_temperature 100.0
_cell_measurement_theta_max 28.28
_cell_measurement_theta_min 2.56
_cell_volume 823.41(15)
_computing_cell_refinement 'SAINT V8.40B (?, 2016)'
_computing_data_reduction 'SAINT V8.40B (?, 2016)'
_computing_molecular_graphics 'Olex2 1.3 (Dolomanov et al., 2009)'
_computing_publication_material 'Olex2 1.3 (Dolomanov et al., 2009)'
_computing_structure_refinement 'XL  (Sheldrick, 2008)'
_computing_structure_solution 'SHELXT 2018/2 (Sheldrick, 2018)'
_diffrn_ambient_temperature 100.0
_diffrn_measured_fraction_theta_full 0.994
_diffrn_measured_fraction_theta_max 0.988
_diffrn_measurement_device_type 'Bruker APEX-II CCD'
_diffrn_measurement_method '\f and \w scans'
_diffrn_radiation_type MoK\a
_diffrn_radiation_wavelength 0.71073
_diffrn_reflns_av_R_equivalents 0.0280
_diffrn_reflns_av_unetI/netI 0.0274
_diffrn_reflns_Laue_measured_fraction_full 0.994
_diffrn_reflns_Laue_measured_fraction_max 0.988
_diffrn_reflns_limit_h_max 11
_diffrn_reflns_limit_h_min -9
_diffrn_reflns_limit_k_max 8
_diffrn_reflns_limit_k_min -8
_diffrn_reflns_limit_l_max 20
_diffrn_reflns_limit_l_min -20
_diffrn_reflns_number 7667
_diffrn_reflns_point_group_measured_fraction_full 0.994
_diffrn_reflns_point_group_measured_fraction_max 0.988
_diffrn_reflns_theta_full 25.242
_diffrn_reflns_theta_max 28.354
_diffrn_reflns_theta_min 2.559
_diffrn_source_current 1.0
_diffrn_source_power 0.05
_diffrn_source_voltage 50.0
_diffrn_standards_number 0
_exptl_absorpt_coefficient_mu 0.710
_exptl_absorpt_correction_T_max 0.7457
_exptl_absorpt_correction_T_min 0.6612
_exptl_absorpt_correction_type multi-scan
_exptl_absorpt_process_details
;
SADABS-2016/2 (Bruker,2016/2) was used for absorption correction.
wR2(int) was 0.0628 before and 0.0443 after correction.
The Ratio of minimum to maximum transmission is 0.8867.
The \l/2 correction factor is Not present.
;
_exptl_crystal_colour colourless
_exptl_crystal_colour_primary colourless
_exptl_crystal_density_diffrn 1.436
_exptl_crystal_description plate
_exptl_crystal_F_000 368
_exptl_crystal_recrystallization_method 'Re-crystallisation from solvent'
_exptl_crystal_size_max 0.35
_exptl_crystal_size_mid 0.12
_exptl_crystal_size_min 0.07
_refine_diff_density_max 0.412
_refine_diff_density_min -0.245
_refine_diff_density_rms 0.049
_refine_ls_extinction_method none
_refine_ls_goodness_of_fit_ref 1.059
_refine_ls_hydrogen_treatment constr
_refine_ls_matrix_type full
_refine_ls_number_parameters 125
_refine_ls_number_reflns 2197
_refine_ls_number_restraints 0
_refine_ls_restrained_S_all 1.059
_refine_ls_R_factor_all 0.0287
_refine_ls_R_factor_gt 0.0250
_refine_ls_shift/su_max 0.001
_refine_ls_shift/su_mean 0.000
_refine_ls_structure_factor_coef Fsqd
_refine_ls_weighting_details 'w=1/[\s^2^(Fo^2^)+(0.0312P)^2^+0.2456P] where P=(Fo^2^+2Fc^2^)/3'
_refine_ls_weighting_scheme calc
_refine_ls_wR_factor_gt 0.0662
_refine_ls_wR_factor_ref 0.0680
_reflns_Friedel_coverage 0.000
_reflns_number_gt 1997
_reflns_number_total 2197
_reflns_threshold_expression 'I > 2\s(I)'
_cod_data_source_file d2sc06757a2.cif
_cod_data_source_block p21_m_final
_cod_depositor_comments 'Adding full bibliography for 1568406--1568411.cif.'
_cod_database_code 1568409
_shelx_shelxl_version_number 2018/3
_shelx_space_group_comment
;
The symmetry employed for this shelxl refinement is uniquely defined
by the following loop, which should always be used as a source of
symmetry information in preference to the above space-group names.
They are only intended as comments.
;
_shelx_estimated_absorpt_t_max 0.952
_shelx_estimated_absorpt_t_min 0.789
_olex2_refinement_description
;
1. Fixed Uiso
 At 1.2 times of:
  All C(H) groups
 At 1.5 times of:
  All C(H,H,H) groups
2. Others
 Fixed Sof: H15A(0.5) H15B(0.5) H15C(0.5) H16A(0.5) H16B(0.5) H16C(0.5)
 H25A(0.5) H25B(0.5) H25C(0.5) H26A(0.5) H26B(0.5) H26C(0.5)
3.a Aromatic/amide H refined with riding coordinates:
 C11(H11), C12(H12), C13(H13), C21(H21), C22(H22), C23(H23)
3.b Idealised Me refined as rotating group:
 C15(H15A,H15B,H15C), C16(H16A,H16B,H16C), C25(H25A,H25B,H25C), C26(H26A,H26B,
 H26C)
;
_olex2_submission_special_instructions 'No special instructions were received'

loop_
_space_group_symop_operation_xyz
'x, y, z'
'-x, y+1/2, -z'
'-x, -y, -z'
'x, -y-1/2, z'

loop_
_atom_site_label
_atom_site_type_symbol
_atom_site_fract_x
_atom_site_fract_y
_atom_site_fract_z
_atom_site_U_iso_or_equiv
_atom_site_adp_type
_atom_site_occupancy
_atom_site_site_symmetry_order
_atom_site_calc_flag
_atom_site_refinement_flags_posn
_atom_site_refinement_flags_adp
_atom_site_refinement_flags_occupancy
_atom_site_disorder_assembly
_atom_site_disorder_group
Cl1 Cl 0.45975(5) 0.750000 0.28838(2) 0.01426(10) Uani 1 2 d S T P . .
Cl2 Cl 0.51385(5) 0.250000 0.18771(2) 0.01764(11) Uani 1 2 d S T P . .
Cl3 Cl 0.79788(6) 0.250000 0.24099(3) 0.02566(12) Uani 1 2 d S T P . .
Cl4 Cl 0.23700(6) 0.250000 0.13511(3) 0.02489(12) Uani 1 2 d S T P . .
N1 N 0.34722(17) 0.750000 0.17261(9) 0.0140(3) Uani 1 2 d S T P . .
N2 N 0.61134(17) 0.750000 0.44461(9) 0.0137(3) Uani 1 2 d S T P . .
C10 C 0.1797(2) 0.750000 0.15488(11) 0.0171(3) Uani 1 2 d S T P . .
C11 C 0.0914(2) 0.750000 0.06506(11) 0.0213(4) Uani 1 2 d S T P . .
H11 H -0.025837 0.750000 0.050644 0.026 Uiso 1 2 calc R U P . .
C12 C 0.1739(2) 0.750000 -0.00406(12) 0.0243(4) Uani 1 2 d S T P . .
H12 H 0.113530 0.750000 -0.065849 0.029 Uiso 1 2 calc R U P . .
C13 C 0.3443(2) 0.750000 0.01759(11) 0.0221(4) Uani 1 2 d S T P . .
H13 H 0.400828 0.750000 -0.029704 0.027 Uiso 1 2 calc R U P . .
C14 C 0.4336(2) 0.750000 0.10712(11) 0.0171(3) Uani 1 2 d S T P . .
C15 C 0.6176(2) 0.750000 0.13330(11) 0.0187(3) Uani 1 2 d S T P . .
H15A H 0.656868 0.863905 0.173208 0.028 Uiso 0.5 1 calc R U P A -1
H15B H 0.659661 0.760287 0.078532 0.028 Uiso 0.5 1 calc R U P A -1
H15C H 0.657099 0.625808 0.165366 0.028 Uiso 0.5 1 calc R U P A -1
C16 C 0.0973(2) 0.750000 0.23185(12) 0.0221(4) Uani 1 2 d S T P . .
H16A H 0.114002 0.620385 0.262631 0.033 Uiso 0.5 1 calc R U P B -1
H16B H -0.021187 0.774163 0.208435 0.033 Uiso 0.5 1 calc R U P B -1
H16C H 0.144979 0.855452 0.275049 0.033 Uiso 0.5 1 calc R U P B -1
C20 C 0.7775(2) 0.750000 0.46410(11) 0.0155(3) Uani 1 2 d S T P . .
C21 C 0.8719(2) 0.750000 0.55332(11) 0.0179(3) Uani 1 2 d S T P . .
H21 H 0.989023 0.750000 0.565855 0.021 Uiso 1 2 calc R U P . .
C22 C 0.7925(2) 0.750000 0.62385(11) 0.0187(3) Uani 1 2 d S T P . .
H22 H 0.854601 0.750000 0.685301 0.022 Uiso 1 2 calc R U P . .
C23 C 0.6217(2) 0.750000 0.60343(11) 0.0179(3) Uani 1 2 d S T P . .
H23 H 0.565092 0.750000 0.650724 0.021 Uiso 1 2 calc R U P . .
C24 C 0.5336(2) 0.750000 0.51263(11) 0.0150(3) Uani 1 2 d S T P . .
C25 C 0.3484(2) 0.750000 0.48794(11) 0.0181(3) Uani 1 2 d S T P . .
H25A H 0.308027 0.620501 0.461676 0.027 Uiso 0.5 1 calc R U P C -1
H25B H 0.307988 0.855670 0.443431 0.027 Uiso 0.5 1 calc R U P C -1
H25C H 0.308201 0.773829 0.542584 0.027 Uiso 0.5 1 calc R U P C -1
C26 C 0.8577(2) 0.750000 0.38520(12) 0.0201(3) Uani 1 2 d S T P . .
H26A H 0.977116 0.731996 0.407784 0.030 Uiso 0.5 1 calc R U P D -1
H26B H 0.835684 0.877361 0.352768 0.030 Uiso 0.5 1 calc R U P D -1
H26C H 0.812398 0.640643 0.343710 0.030 Uiso 0.5 1 calc R U P D -1

loop_
_atom_site_aniso_label
_atom_site_aniso_U_11
_atom_site_aniso_U_22
_atom_site_aniso_U_33
_atom_site_aniso_U_23
_atom_site_aniso_U_13
_atom_site_aniso_U_12
Cl1 0.01365(19) 0.01682(19) 0.01220(17) 0.000 0.00291(14) 0.000
Cl2 0.0217(2) 0.0185(2) 0.01321(19) 0.000 0.00515(15) 0.000
Cl3 0.0204(2) 0.0292(2) 0.0246(2) 0.000 -0.00006(17) 0.000
Cl4 0.0199(2) 0.0251(2) 0.0273(2) 0.000 0.00129(18) 0.000
N1 0.0139(7) 0.0168(7) 0.0110(6) 0.000 0.0026(5) 0.000
N2 0.0138(7) 0.0140(6) 0.0134(6) 0.000 0.0034(5) 0.000
C10 0.0156(8) 0.0188(8) 0.0164(8) 0.000 0.0027(6) 0.000
C11 0.0161(8) 0.0279(9) 0.0174(8) 0.000 -0.0004(7) 0.000
C12 0.0249(10) 0.0317(10) 0.0143(8) 0.000 0.0007(7) 0.000
C13 0.0249(9) 0.0290(10) 0.0134(8) 0.000 0.0066(7) 0.000
C14 0.0191(8) 0.0179(8) 0.0160(8) 0.000 0.0071(6) 0.000
C15 0.0162(8) 0.0233(9) 0.0183(8) 0.000 0.0078(7) 0.000
C16 0.0136(8) 0.0337(10) 0.0196(8) 0.000 0.0052(7) 0.000
C20 0.0157(8) 0.0148(8) 0.0161(8) 0.000 0.0041(6) 0.000
C21 0.0148(8) 0.0188(8) 0.0184(8) 0.000 0.0007(6) 0.000
C22 0.0228(9) 0.0182(8) 0.0131(7) 0.000 0.0008(6) 0.000
C23 0.0239(9) 0.0178(8) 0.0131(7) 0.000 0.0067(7) 0.000
C24 0.0167(8) 0.0129(7) 0.0160(8) 0.000 0.0051(6) 0.000
C25 0.0171(8) 0.0191(8) 0.0196(8) 0.000 0.0077(7) 0.000
C26 0.0141(8) 0.0302(9) 0.0169(8) 0.000 0.0055(6) 0.000

loop_
_atom_type_symbol
_atom_type_description
_atom_type_scat_dispersion_real
_atom_type_scat_dispersion_imag
_atom_type_scat_source
C C 0.0033 0.0016 'International Tables Vol C Tables 4.2.6.8 and 6.1.1.4'
H H 0.0000 0.0000 'International Tables Vol C Tables 4.2.6.8 and 6.1.1.4'
Cl Cl 0.1484 0.1585 'International Tables Vol C Tables 4.2.6.8 and 6.1.1.4'
N N 0.0061 0.0033 'International Tables Vol C Tables 4.2.6.8 and 6.1.1.4'

loop_
_geom_angle_atom_site_label_1
_geom_angle_atom_site_label_2
_geom_angle_atom_site_label_3
_geom_angle
_geom_angle_site_symmetry_1
_geom_angle_site_symmetry_3
_geom_angle_publ_flag
Cl4 Cl2 Cl3 179.74(2) . . ?
C10 N1 Cl1 117.81(11) . . ?
C10 N1 C14 123.93(14) . . ?
C14 N1 Cl1 118.26(12) . . ?
C24 N2 C20 119.69(14) . . ?
N1 C10 C11 118.12(15) . . ?
N1 C10 C16 119.57(14) . . ?
C11 C10 C16 122.30(16) . . ?
C10 C11 H11 120.0 . . ?
C10 C11 C12 120.08(17) . . ?
C12 C11 H11 120.0 . . ?
C11 C12 H12 120.2 . . ?
C13 C12 C11 119.52(16) . . ?
C13 C12 H12 120.2 . . ?
C12 C13 H13 119.6 . . ?
C12 C13 C14 120.87(16) . . ?
C14 C13 H13 119.6 . . ?
N1 C14 C13 117.49(16) . . ?
N1 C14 C15 120.01(14) . . ?
C13 C14 C15 122.50(15) . . ?
C14 C15 H15A 109.5 . . ?
C14 C15 H15B 109.5 . . ?
C14 C15 H15C 109.5 . . ?
H15A C15 H15B 109.5 . . ?
H15A C15 H15C 109.5 . . ?
H15B C15 H15C 109.5 . . ?
C10 C16 H16A 109.5 . . ?
C10 C16 H16B 109.5 . . ?
C10 C16 H16C 109.5 . . ?
H16A C16 H16B 109.5 . . ?
H16A C16 H16C 109.5 . . ?
H16B C16 H16C 109.5 . . ?
N2 C20 C21 121.56(15) . . ?
N2 C20 C26 117.32(14) . . ?
C21 C20 C26 121.12(15) . . ?
C20 C21 H21 120.5 . . ?
C22 C21 C20 119.07(16) . . ?
C22 C21 H21 120.5 . . ?
C21 C22 H22 120.4 . . ?
C23 C22 C21 119.13(15) . . ?
C23 C22 H22 120.4 . . ?
C22 C23 H23 120.4 . . ?
C22 C23 C24 119.23(15) . . ?
C24 C23 H23 120.4 . . ?
N2 C24 C23 121.33(15) . . ?
N2 C24 C25 117.97(14) . . ?
C23 C24 C25 120.70(15) . . ?
C24 C25 H25A 109.5 . . ?
C24 C25 H25B 109.5 . . ?
C24 C25 H25C 109.5 . . ?
H25A C25 H25B 109.5 . . ?
H25A C25 H25C 109.5 . . ?
H25B C25 H25C 109.5 . . ?
C20 C26 H26A 109.5 . . ?
C20 C26 H26B 109.5 . . ?
C20 C26 H26C 109.5 . . ?
H26A C26 H26B 109.5 . . ?
H26A C26 H26C 109.5 . . ?
H26B C26 H26C 109.5 . . ?

loop_
_geom_bond_atom_site_label_1
_geom_bond_atom_site_label_2
_geom_bond_distance
_geom_bond_site_symmetry_2
_geom_bond_publ_flag
Cl1 N1 1.7786(13) . ?
Cl2 Cl3 2.3123(7) . ?
Cl2 Cl4 2.2547(7) . ?
N1 C10 1.359(2) . ?
N1 C14 1.362(2) . ?
N2 C20 1.347(2) . ?
N2 C24 1.346(2) . ?
C10 C11 1.382(2) . ?
C10 C16 1.492(2) . ?
C11 H11 0.9500 . ?
C11 C12 1.387(3) . ?
C12 H12 0.9500 . ?
C12 C13 1.380(3) . ?
C13 H13 0.9500 . ?
C13 C14 1.381(2) . ?
C14 C15 1.490(2) . ?
C15 H15A 0.9800 . ?
C15 H15B 0.9800 . ?
C15 H15C 0.9800 . ?
C16 H16A 0.9800 . ?
C16 H16B 0.9800 . ?
C16 H16C 0.9800 . ?
C20 C21 1.390(2) . ?
C20 C26 1.507(2) . ?
C21 H21 0.9500 . ?
C21 C22 1.389(2) . ?
C22 H22 0.9500 . ?
C22 C23 1.384(3) . ?
C23 H23 0.9500 . ?
C23 C24 1.395(2) . ?
C24 C25 1.500(2) . ?
C25 H25A 0.9800 . ?
C25 H25B 0.9800 . ?
C25 H25C 0.9800 . ?
C26 H26A 0.9800 . ?
C26 H26B 0.9800 . ?
C26 H26C 0.9800 . ?

loop_
_geom_torsion_atom_site_label_1
_geom_torsion_atom_site_label_2
_geom_torsion_atom_site_label_3
_geom_torsion_atom_site_label_4
_geom_torsion
_geom_torsion_site_symmetry_1
_geom_torsion_site_symmetry_2
_geom_torsion_site_symmetry_3
_geom_torsion_site_symmetry_4
_geom_torsion_publ_flag
Cl1 N1 C10 C11 180.000(0) . . . . ?
Cl1 N1 C10 C16 0.000(0) . . . . ?
Cl1 N1 C14 C13 180.000(0) . . . . ?
Cl1 N1 C14 C15 0.000(0) . . . . ?
N1 C10 C11 C12 0.000(0) . . . . ?
N2 C20 C21 C22 0.000(1) . . . . ?
C10 N1 C14 C13 0.000(0) . . . . ?
C10 N1 C14 C15 180.000(0) . . . . ?
C10 C11 C12 C13 0.000(0) . . . . ?
C11 C12 C13 C14 0.000(0) . . . . ?
C12 C13 C14 N1 0.000(0) . . . . ?
C12 C13 C14 C15 180.000(0) . . . . ?
C14 N1 C10 C11 0.000(0) . . . . ?
C14 N1 C10 C16 180.000(0) . . . . ?
C16 C10 C11 C12 180.000(0) . . . . ?
C20 N2 C24 C23 0.000(1) . . . . ?
C20 N2 C24 C25 180.000(0) . . . . ?
C20 C21 C22 C23 0.000(1) . . . . ?
C21 C22 C23 C24 0.000(1) . . . . ?
C22 C23 C24 N2 0.000(1) . . . . ?
C22 C23 C24 C25 180.000(1) . . . . ?
C24 N2 C20 C21 0.000(1) . . . . ?
C24 N2 C20 C26 180.000(0) . . . . ?
C26 C20 C21 C22 180.000(1) . . . . ?
